data_7218307
loop_
_publ_author_name
'Lo, Yang-Chih'
'Hsu, Wayne'
'He, Hsiu-Yi'
'Hyde, Stephen T.'
'Proserpio, Davide M.'
'Chen, Jhy-Der'

_publ_section_title
;
 Structural directing roles of isomeric phenylenediacetate ligands in the
 formation of coordination networks based on flexible
 N,N&#x2032;-di(3-pyridyl)suberoamide
;
_journal_issue 1
_journal_name_full CrystEngComm
_journal_page_first 90
_journal_paper_doi 10.1039/C4CE01752H
_journal_volume 17
_journal_year 2015
_chemical_formula_sum 'C28 H34 Cu N4 O8'
_chemical_formula_weight 618.13
_chemical_name_systematic
; 
 ? 
;
_space_group_IT_number 15
_symmetry_cell_setting monoclinic
_symmetry_space_group_name_Hall '-C 2yc'
_symmetry_space_group_name_H-M 'C 1 2/c 1'
_atom_sites_solution_hydrogens geom
_atom_sites_solution_primary direct
_atom_sites_solution_secondary difmap
_audit_creation_method SHELXL-97
_cell_angle_alpha 90.00
_cell_angle_beta 125.320(2)
_cell_angle_gamma 90.00
_cell_formula_units_Z 4
_cell_length_a 29.5458(9)
_cell_length_b 6.3519(2)
_cell_length_c 18.5588(6)
_cell_measurement_reflns_used 2304
_cell_measurement_temperature 296(2)
_cell_measurement_theta_max 23.27
_cell_measurement_theta_min 2.20
_cell_volume 2841.88(17)
_computing_cell_refinement 'XSCANS (Siemens, 1995)'
_computing_data_collection 'XSCANS (Siemens, 1995)'
_computing_data_reduction 'SHELXTL (Sheldrick, 2008)'
_computing_molecular_graphics 'SHELXTL (Sheldrick, 2008)'
_computing_publication_material 'SHELXTL (Sheldrick, 2008)'
_computing_structure_refinement 'SHELXL97 (Sheldrick, 2008)'
_computing_structure_solution 'SHELXS97 (Sheldrick, 2008)'
_diffrn_ambient_temperature 296(2)
_diffrn_measured_fraction_theta_full 1.000
_diffrn_measured_fraction_theta_max 1.000
_diffrn_measurement_device_type 'Bruker APEX-II CCD'
_diffrn_measurement_method '\f and \w scans'
_diffrn_radiation_monochromator graphite
_diffrn_radiation_source 'fine-focus sealed tube'
_diffrn_radiation_type MoK\a
_diffrn_radiation_wavelength 0.71073
_diffrn_reflns_av_R_equivalents 0.0759
_diffrn_reflns_av_sigmaI/netI 0.0742
_diffrn_reflns_limit_h_max 35
_diffrn_reflns_limit_h_min -36
_diffrn_reflns_limit_k_max 7
_diffrn_reflns_limit_k_min -7
_diffrn_reflns_limit_l_max 22
_diffrn_reflns_limit_l_min -16
_diffrn_reflns_number 11290
_diffrn_reflns_theta_full 26.00
_diffrn_reflns_theta_max 26.00
_diffrn_reflns_theta_min 1.69
_exptl_absorpt_coefficient_mu 0.825
_exptl_absorpt_correction_T_max 0.9599
_exptl_absorpt_correction_T_min 0.8524
_exptl_absorpt_correction_type multi-scan
_exptl_absorpt_process_details '(XSCANS; Siemens, 1995)'
_exptl_crystal_colour purple
_exptl_crystal_density_diffrn 1.445
_exptl_crystal_density_method 'not measured'
_exptl_crystal_description plate
_exptl_crystal_F_000 1292
_exptl_crystal_size_max 0.20
_exptl_crystal_size_mid 0.15
_exptl_crystal_size_min 0.05
_refine_diff_density_max 0.632
_refine_diff_density_min -0.824
_refine_diff_density_rms 0.087
_refine_ls_extinction_method none
_refine_ls_goodness_of_fit_ref 1.009
_refine_ls_hydrogen_treatment constr
_refine_ls_matrix_type full
_refine_ls_number_parameters 201
_refine_ls_number_reflns 2799
_refine_ls_number_restraints 0
_refine_ls_restrained_S_all 1.009
_refine_ls_R_factor_all 0.1121
_refine_ls_R_factor_gt 0.0624
_refine_ls_shift/su_max 0.001
_refine_ls_shift/su_mean 0.000
_refine_ls_structure_factor_coef Fsqd
_refine_ls_weighting_details 'calc w=1/[\s^2^(Fo^2^)+(0.1051P)^2^+0.7142P] where P=(Fo^2^+2Fc^2^)/3'
_refine_ls_weighting_scheme calc
_refine_ls_wR_factor_gt 0.1577
_refine_ls_wR_factor_ref 0.1864
_reflns_number_gt 1750
_reflns_number_total 2799
_reflns_threshold_expression >2sigma(I)
_cod_data_source_file c4ce01752h2.cif
_cod_data_source_block 2
_cod_depositor_comments
;
The following automatic conversions were performed:

'_symmetry_cell_setting' value 'Monoclinic' changed to 'monoclinic'
according to
/usr/data/users/saulius/crontab/automatic-downloads/rss-feeds/RSC/lib/dictionaries/cif_core.dic
dictionary named 'cif_core.dic' version 2.4.2 from 2011-04-26.

Automatic conversion script
Id: cif_fix_values 2827 2014-09-09 07:05:25Z andrius 

 Adding full bibliography for 7218306--7218308.cif.
;
_cod_original_cell_volume 2841.88(15)
_cod_original_sg_symbol_H-M C2/c
_cod_database_code 7218307

loop_
_symmetry_equiv_pos_as_xyz
'x, y, z'
'-x, y, -z+1/2'
'x+1/2, y+1/2, z'
'-x+1/2, y+1/2, -z+1/2'
'-x, -y, -z'
'x, -y, z-1/2'
'-x+1/2, -y+1/2, -z'
'x+1/2, -y+1/2, z-1/2'

loop_
_atom_site_label
_atom_site_type_symbol
_atom_site_fract_x
_atom_site_fract_y
_atom_site_fract_z
_atom_site_U_iso_or_equiv
_atom_site_adp_type
_atom_site_occupancy
_atom_site_symmetry_multiplicity
_atom_site_calc_flag
_atom_site_refinement_flags
_atom_site_disorder_assembly
_atom_site_disorder_group
Cu Cu 0.2500 0.2500 0.5000 0.0370(3) Uani 1 2 d S . .
O1 O 0.3910(2) 0.8971(8) 0.3768(3) 0.0943(17) Uani 1 1 d . . .
O2 O 0.18136(14) 0.1796(6) 0.3865(2) 0.0486(9) Uani 1 1 d . . .
O3 O 0.15973(16) 0.4796(7) 0.4155(3) 0.0648(11) Uani 1 1 d . . .
N1 N 0.27911(15) 0.3881(6) 0.4369(3) 0.0386(9) Uani 1 1 d . . .
N2 N 0.36195(16) 0.8431(7) 0.4633(3) 0.0443(10) Uani 1 1 d . . .
H2A H 0.3625 0.8950 0.5066 0.053 Uiso 1 1 calc R . .
C1 C 0.2713(2) 0.2954(8) 0.3667(3) 0.0478(13) Uani 1 1 d . . .
H1A H 0.2509 0.1711 0.3462 0.057 Uiso 1 1 calc R . .
C2 C 0.2921(2) 0.3759(9) 0.3233(3) 0.0520(14) Uani 1 1 d . . .
H2B H 0.2858 0.3077 0.2739 0.062 Uiso 1 1 calc R . .
C3 C 0.32248(19) 0.5584(8) 0.3532(3) 0.0438(12) Uani 1 1 d . . .
H3A H 0.3371 0.6144 0.3244 0.053 Uiso 1 1 calc R . .
C4 C 0.33108(17) 0.6573(8) 0.4254(3) 0.0361(10) Uani 1 1 d . . .
C5 C 0.30867(18) 0.5659(8) 0.4657(3) 0.0384(11) Uani 1 1 d . . .
H5A H 0.3144 0.6312 0.5152 0.046 Uiso 1 1 calc R . .
C6 C 0.3910(2) 0.9491(8) 0.4390(4) 0.0474(13) Uani 1 1 d . . .
C7 C 0.4237(2) 1.1349(8) 0.4956(3) 0.0467(13) Uani 1 1 d . . .
H7A H 0.4520 1.0859 0.5548 0.056 Uiso 1 1 calc R . .
H7B H 0.3992 1.2284 0.4994 0.056 Uiso 1 1 calc R . .
C8 C 0.4515(2) 1.2579(8) 0.4605(4) 0.0516(13) Uani 1 1 d . . .
H8A H 0.4748 1.1628 0.4546 0.062 Uiso 1 1 calc R . .
H8B H 0.4230 1.3107 0.4020 0.062 Uiso 1 1 calc R . .
C9 C 0.4861(2) 1.4404(9) 0.5181(4) 0.0532(14) Uani 1 1 d . . .
H9A H 0.5145 1.3883 0.5767 0.064 Uiso 1 1 calc R . .
H9B H 0.4628 1.5368 0.5235 0.064 Uiso 1 1 calc R . .
C10 C 0.1475(2) 0.3289(12) 0.3670(4) 0.0542(15) Uani 1 1 d . . .
C11 C 0.0931(2) 0.3072(18) 0.2773(4) 0.114(4) Uani 1 1 d . A .
H11A H 0.0986 0.3529 0.2330 0.137 Uiso 1 1 calc R . .
H11B H 0.0833 0.1592 0.2668 0.137 Uiso 1 1 calc R . .
C12 C 0.0458(2) 0.4253(15) 0.2640(5) 0.085(2) Uani 1 1 d . . .
C13 C 0.0000 0.3250(14) 0.2500 0.057(2) Uani 1 2 d S . .
H13A H 0.0000 0.1786 0.2500 0.068 Uiso 1 2 calc SR . .
C14 C 0.0451(6) 0.607(3) 0.2313(10) 0.084(4) Uani 0.50 1 d P A 1
H14A H 0.0732 0.6481 0.2235 0.100 Uiso 0.50 1 d PR A 1
C14' C 0.0464(5) 0.660(2) 0.2951(9) 0.070(4) Uani 0.50 1 d P . 2
H14B H 0.0786 0.7449 0.3156 0.084 Uiso 0.50 1 d PR . 2
C15 C -0.0027(6) 0.745(2) 0.2062(9) 0.086(4) Uani 0.50 1 d P . .
H15A H -0.0033 0.8908 0.1916 0.104 Uiso 0.50 1 d PR A .
O4 O 0.1850(7) -0.205(2) 0.3212(9) 0.387(9) Uani 1 1 d . . .
H4C H 0.1845 -0.0863 0.3418 0.464 Uiso 1 1 d R . .
H4D H 0.1906 -0.3017 0.3572 0.464 Uiso 1 1 d R . .

loop_
_atom_site_aniso_label
_atom_site_aniso_U_11
_atom_site_aniso_U_22
_atom_site_aniso_U_33
_atom_site_aniso_U_23
_atom_site_aniso_U_13
_atom_site_aniso_U_12
Cu 0.0352(4) 0.0363(5) 0.0407(5) -0.0036(4) 0.0227(4) -0.0134(4)
O1 0.147(4) 0.088(4) 0.107(4) -0.038(3) 0.108(4) -0.068(3)
O2 0.045(2) 0.052(2) 0.050(2) -0.0130(18) 0.0284(18) -0.0207(17)
O3 0.065(2) 0.071(3) 0.068(3) 0.004(2) 0.043(2) 0.010(2)
N1 0.037(2) 0.038(2) 0.039(2) -0.0005(19) 0.0218(18) -0.0117(18)
N2 0.055(2) 0.039(2) 0.056(3) -0.006(2) 0.042(2) -0.015(2)
C1 0.047(3) 0.042(3) 0.049(3) -0.008(2) 0.025(3) -0.018(2)
C2 0.057(3) 0.060(4) 0.046(3) -0.013(3) 0.034(3) -0.018(3)
C3 0.046(3) 0.050(3) 0.043(3) -0.001(2) 0.030(2) -0.010(2)
C4 0.033(2) 0.037(2) 0.040(3) 0.006(2) 0.023(2) -0.004(2)
C5 0.038(2) 0.041(3) 0.038(3) -0.001(2) 0.023(2) -0.010(2)
C6 0.052(3) 0.043(3) 0.061(3) -0.002(3) 0.040(3) -0.009(2)
C7 0.046(3) 0.042(3) 0.058(3) 0.006(3) 0.033(3) -0.010(2)
C8 0.049(3) 0.049(3) 0.065(3) 0.001(3) 0.037(3) -0.015(3)
C9 0.046(3) 0.049(3) 0.068(4) 0.008(3) 0.035(3) -0.013(3)
C10 0.039(3) 0.089(5) 0.047(3) 0.001(3) 0.033(3) -0.008(3)
C11 0.038(3) 0.253(12) 0.044(3) -0.014(5) 0.020(3) 0.023(5)
C12 0.043(3) 0.122(7) 0.072(4) 0.029(5) 0.023(3) -0.004(4)
C13 0.054(5) 0.057(5) 0.046(4) 0.000 0.021(4) 0.000
C14 0.073(9) 0.092(13) 0.093(11) -0.003(10) 0.052(9) -0.013(8)
C14' 0.070(9) 0.061(8) 0.072(9) 0.013(7) 0.037(8) 0.005(7)
C15 0.063(8) 0.078(9) 0.085(9) 0.004(8) 0.023(8) -0.006(8)
O4 0.70(3) 0.244(14) 0.389(19) -0.024(13) 0.41(2) -0.104(17)

loop_
_atom_type_symbol
_atom_type_description
_atom_type_scat_dispersion_real
_atom_type_scat_dispersion_imag
_atom_type_scat_source
C C 0.0033 0.0016 'International Tables Vol C Tables 4.2.6.8 and 6.1.1.4'
H H 0.0000 0.0000 'International Tables Vol C Tables 4.2.6.8 and 6.1.1.4'
N N 0.0061 0.0033 'International Tables Vol C Tables 4.2.6.8 and 6.1.1.4'
O O 0.0106 0.0060 'International Tables Vol C Tables 4.2.6.8 and 6.1.1.4'
Cu Cu 0.3201 1.2651 'International Tables Vol C Tables 4.2.6.8 and 6.1.1.4'

loop_
_geom_angle_atom_site_label_1
_geom_angle_atom_site_label_2
_geom_angle_atom_site_label_3
_geom_angle
_geom_angle_site_symmetry_1
_geom_angle_site_symmetry_3
O2 Cu O2 179.997(1) 7_556 .
O2 Cu N1 90.07(15) 7_556 .
O2 Cu N1 89.94(14) . .
O2 Cu N1 89.93(14) 7_556 7_556
O2 Cu N1 90.06(15) . 7_556
N1 Cu N1 179.998(1) . 7_556
C10 O2 Cu 107.0(4) . .
C1 N1 C5 118.1(4) . .
C1 N1 Cu 119.3(3) . .
C5 N1 Cu 122.4(3) . .
C6 N2 C4 127.0(4) . .
C6 N2 H2A 116.5 . .
C4 N2 H2A 116.5 . .
N1 C1 C2 122.2(5) . .
N1 C1 H1A 118.9 . .
C2 C1 H1A 118.9 . .
C1 C2 C3 119.4(5) . .
C1 C2 H2B 120.3 . .
C3 C2 H2B 120.3 . .
C4 C3 C2 119.6(5) . .
C4 C3 H3A 120.2 . .
C2 C3 H3A 120.2 . .
C3 C4 C5 117.6(4) . .
C3 C4 N2 125.3(4) . .
C5 C4 N2 117.1(4) . .
N1 C5 C4 123.1(4) . .
N1 C5 H5A 118.5 . .
C4 C5 H5A 118.5 . .
O1 C6 N2 122.3(5) . .
O1 C6 C7 122.0(4) . .
N2 C6 C7 115.7(5) . .
C6 C7 C8 113.0(4) . .
C6 C7 H7A 109.0 . .
C8 C7 H7A 109.0 . .
C6 C7 H7B 109.0 . .
C8 C7 H7B 109.0 . .
H7A C7 H7B 107.8 . .
C9 C8 C7 113.8(4) . .
C9 C8 H8A 108.8 . .
C7 C8 H8A 108.8 . .
C9 C8 H8B 108.8 . .
C7 C8 H8B 108.8 . .
H8A C8 H8B 107.7 . .
C8 C9 C9 112.7(6) . 5_686
C8 C9 H9A 109.0 . .
C9 C9 H9A 109.0 5_686 .
C8 C9 H9B 109.0 . .
C9 C9 H9B 109.0 5_686 .
H9A C9 H9B 107.8 . .
O3 C10 O2 121.8(5) . .
O3 C10 C11 124.0(7) . .
O2 C10 C11 114.1(6) . .
C12 C11 C10 116.0(6) . .
C12 C11 H11A 108.3 . .
C10 C11 H11A 108.3 . .
C12 C11 H11B 108.3 . .
C10 C11 H11B 108.3 . .
H11A C11 H11B 107.4 . .
C14 C12 C13 124.9(9) . .
C14 C12 C11 106.8(9) . .
C13 C12 C11 121.9(8) . .
C14 C12 C14' 48.1(8) . .
C13 C12 C14' 107.7(8) . .
C11 C12 C14' 127.2(8) . .
C12 C13 C12 124.9(10) . 2
C12 C13 H13A 117.5 . .
C12 C13 H13A 117.5 2 .
C12 C14 C15 115.3(13) . .
C12 C14 H14A 121.9 . .
C15 C14 H14A 122.8 . .
C12 C14 H14B 101.6 . .
C15 C14 H14B 85.4 . .
H14A C14 H14B 84.0 . .
C15 C14' C15 63.3(13) 2 .
C15 C14' C12 123.0(12) 2 .
C15 C14' C12 97.8(10) . .
C15 C14' H14B 119.0 2 .
C15 C14' H14B 109.3 . .
C12 C14' H14B 118.0 . .
C14' C15 C14 118.6(14) 2 .
C14' C15 C14' 99.9(13) 2 .
C14 C15 C14' 47.1(8) . .
C14' C15 C15 63.1(11) 2 2
C14 C15 C15 99.7(12) . 2
C14' C15 C15 53.7(9) . 2
C14' C15 H15A 120.6 2 .
C14 C15 H15A 120.8 . .
C14' C15 H15A 119.7 . .
C15 C15 H15A 105.9 2 .
H4C O4 H4D 109.5 . .

loop_
_geom_bond_atom_site_label_1
_geom_bond_atom_site_label_2
_geom_bond_distance
_geom_bond_site_symmetry_2
Cu O2 1.952(3) 7_556
Cu O2 1.952(3) .
Cu N1 2.011(4) .
Cu N1 2.011(4) 7_556
O1 C6 1.202(6) .
O2 C10 1.270(7) .
O3 C10 1.218(7) .
N1 C1 1.324(6) .
N1 C5 1.336(6) .
N2 C6 1.356(6) .
N2 C4 1.406(6) .
N2 H2A 0.8600 .
C1 C2 1.364(7) .
C1 H1A 0.9300 .
C2 C3 1.371(7) .
C2 H2B 0.9300 .
C3 C4 1.364(7) .
C3 H3A 0.9300 .
C4 C5 1.382(6) .
C5 H5A 0.9300 .
C6 C7 1.502(7) .
C7 C8 1.526(6) .
C7 H7A 0.9700 .
C7 H7B 0.9700 .
C8 C9 1.507(7) .
C8 H8A 0.9700 .
C8 H8B 0.9700 .
C9 C9 1.528(9) 5_686
C9 H9A 0.9700 .
C9 H9B 0.9700 .
C10 C11 1.510(7) .
C11 C12 1.475(10) .
C11 H11A 0.9700 .
C11 H11B 0.9700 .
C12 C14 1.299(17) .
C12 C13 1.379(8) .
C12 C14' 1.595(17) .
C13 C12 1.379(8) 2
C13 H13A 0.9300 .
C14 C15 1.49(2) .
C14 H14A 0.9599 .
C14' C15 1.386(19) 2
C14' C15 1.535(18) .
C14' H14B 0.9602 .
C15 C14' 1.386(19) 2
C15 C15 1.54(3) 2
C15 H15A 0.9600 .
O4 H4C 0.8500 .
O4 H4D 0.8501 .
